data_4309980
loop_
_publ_author_name
'Ned J. Hardman'
'Xinggao Fang'
'Brian L. Scott'
'Robert J. Wright'
'Richard L. Martin'
'Gregory J. Kubas'

_publ_section_title
;
High-Spin Diimine Complexes of Iron(II) Reject Binding of Carbon
Monoxide: Theoretical Analysis of Thermodynamic Factors Inhibiting or
Favoring Spin-Crossover
;
_journal_name_full 'Inorganic Chemistry'
_journal_page_first 8306
_journal_page_last 8316
_journal_paper_doi 10.1021/ic050966h
_journal_volume 44
_journal_year 2005
_chemical_formula_sum 'C12 H24 Cl2 Fe N2 O2'
_chemical_formula_weight 355.08
_chemical_name_systematic
; 
 ? 
;
_space_group_IT_number 2
_symmetry_cell_setting triclinic
_symmetry_space_group_name_Hall '-P 1'
_symmetry_space_group_name_H-M 'P -1'
_atom_sites_solution_hydrogens geom
_atom_sites_solution_primary direct
_atom_sites_solution_secondary difmap
_audit_creation_method SHELXL-97
_cell_angle_alpha 87.5320(10)
_cell_angle_beta 89.1400(10)
_cell_angle_gamma 86.0700(10)
_cell_formula_units_Z 4
_cell_length_a 10.6055(7)
_cell_length_b 10.6869(7)
_cell_length_c 14.5662(9)
_cell_measurement_temperature 203
_cell_volume 1645.40(18)
_computing_structure_refinement 'SHELXL-97 (Sheldrick, 1997)'
_computing_structure_solution 'SHELXS-97 (Sheldrick, 1990)'
_diffrn_ambient_temperature 203
_diffrn_measured_fraction_theta_full 0.778
_diffrn_measured_fraction_theta_max 0.778
_diffrn_radiation_monochromator graphite
_diffrn_radiation_source 'fine-focus sealed tube'
_diffrn_radiation_type MoK\a
_diffrn_radiation_wavelength 0.71073
_diffrn_reflns_av_R_equivalents 0.0337
_diffrn_reflns_av_sigmaI/netI 0.0676
_diffrn_reflns_limit_h_max 13
_diffrn_reflns_limit_h_min -13
_diffrn_reflns_limit_k_max 14
_diffrn_reflns_limit_k_min -14
_diffrn_reflns_limit_l_max 19
_diffrn_reflns_limit_l_min -18
_diffrn_reflns_number 11142
_diffrn_reflns_theta_full 28.47
_diffrn_reflns_theta_max 28.47
_diffrn_reflns_theta_min 1.91
_exptl_absorpt_coefficient_mu 1.241
_exptl_absorpt_correction_T_max 0.9521
_exptl_absorpt_correction_T_min 0.8654
_exptl_crystal_density_diffrn 1.433
_exptl_crystal_density_method 'not measured'
_exptl_crystal_F_000 744
_exptl_crystal_size_max 0.12
_exptl_crystal_size_mid 0.08
_exptl_crystal_size_min 0.04
_refine_diff_density_max 0.524
_refine_diff_density_min -0.344
_refine_diff_density_rms 0.076
_refine_ls_extinction_method none
_refine_ls_goodness_of_fit_ref 1.130
_refine_ls_hydrogen_treatment mixed
_refine_ls_matrix_type full
_refine_ls_number_parameters 343
_refine_ls_number_reflns 6466
_refine_ls_number_restraints 0
_refine_ls_restrained_S_all 1.130
_refine_ls_R_factor_all 0.0945
_refine_ls_R_factor_gt 0.0578
_refine_ls_shift/su_max 0.001
_refine_ls_shift/su_mean 0.000
_refine_ls_structure_factor_coef Fsqd
_refine_ls_weighting_details 'calc w=1/[\s^2^(Fo^2^)+(0.0470P)^2^+0.0000P] where P=(Fo^2^+2Fc^2^)/3'
_refine_ls_weighting_scheme calc
_refine_ls_wR_factor_gt 0.1092
_refine_ls_wR_factor_ref 0.1214
_reflns_number_gt 4533
_reflns_number_total 6466
_reflns_threshold_expression >2sigma(I)
_cod_data_source_file ic050966hsi20050615_105904_1.cif
_cod_data_source_block ccd444
_cod_database_code 4309980

loop_
_symmetry_equiv_pos_as_xyz
'x, y, z'
'-x, -y, -z'

loop_
_atom_site_label
_atom_site_type_symbol
_atom_site_fract_x
_atom_site_fract_y
_atom_site_fract_z
_atom_site_U_iso_or_equiv
_atom_site_adp_type
_atom_site_occupancy
_atom_site_symmetry_multiplicity
_atom_site_calc_flag
_atom_site_refinement_flags
_atom_site_disorder_assembly
_atom_site_disorder_group
Fe1 Fe 0.77747(5) 0.78241(5) 0.30505(4) 0.03148(16) Uani 1 1 d . . .
Fe2 Fe 1.31324(5) 1.28310(5) 0.19108(3) 0.02918(15) Uani 1 1 d . . .
Cl3 Cl 1.29391(9) 1.47737(9) 0.10823(7) 0.0400(3) Uani 1 1 d . . .
Cl4 Cl 1.27289(10) 1.11121(9) 0.11204(7) 0.0418(3) Uani 1 1 d . . .
Cl5 Cl 0.75227(11) 0.60531(9) 0.39443(7) 0.0471(3) Uani 1 1 d . . .
Cl6 Cl 0.77461(10) 0.97345(9) 0.37994(7) 0.0463(3) Uani 1 1 d . . .
O1 O 0.5779(3) 0.8263(3) 0.26433(19) 0.0452(7) Uani 1 1 d . . .
O2 O 1.2891(3) 0.6643(3) 0.3895(2) 0.0504(8) Uani 1 1 d . . .
O3 O 1.8213(2) 1.1554(2) 0.09286(18) 0.0425(7) Uani 1 1 d . . .
O4 O 1.1208(2) 1.3213(3) 0.25257(19) 0.0440(7) Uani 1 1 d . . .
N1 N 0.8128(3) 0.7260(3) 0.1685(2) 0.0365(8) Uani 1 1 d . . .
N2 N 0.9803(3) 0.7900(3) 0.2844(3) 0.0417(9) Uani 1 1 d . . .
N3 N 1.5158(3) 1.2941(3) 0.1880(2) 0.0357(8) Uani 1 1 d . . .
N4 N 1.3696(3) 1.2397(3) 0.3281(2) 0.0364(8) Uani 1 1 d . . .
C1 C 0.4904(4) 0.9174(4) 0.3051(3) 0.0617(14) Uani 1 1 d . . .
H1A H 0.5311 0.9561 0.3539 0.093 Uiso 1 1 calc R . .
H1B H 0.4185 0.8764 0.3293 0.093 Uiso 1 1 calc R . .
H1C H 0.4631 0.9803 0.2593 0.093 Uiso 1 1 calc R . .
C2 C 0.5181(4) 0.7685(4) 0.1914(3) 0.0553(13) Uani 1 1 d . . .
H2A H 0.5071 0.8281 0.1395 0.066 Uiso 1 1 calc R . .
H2B H 0.4351 0.7451 0.2117 0.066 Uiso 1 1 calc R . .
C3 C 0.5945(4) 0.6549(4) 0.1619(3) 0.0500(12) Uani 1 1 d . . .
H3A H 0.5424 0.6078 0.1237 0.060 Uiso 1 1 calc R . .
H3B H 0.6161 0.6024 0.2162 0.060 Uiso 1 1 calc R . .
C4 C 0.7146(4) 0.6794(5) 0.1097(3) 0.0541(12) Uani 1 1 d . . .
H4A H 0.7477 0.6023 0.0827 0.065 Uiso 1 1 calc R . .
H4B H 0.6955 0.7408 0.0600 0.065 Uiso 1 1 calc R . .
C5 C 0.9255(4) 0.7273(3) 0.1385(3) 0.0364(10) Uani 1 1 d . . .
C6 C 0.9703(4) 0.6864(5) 0.0457(3) 0.0563(13) Uani 1 1 d . . .
H6A H 0.9000 0.6608 0.0120 0.084 Uiso 1 1 calc R . .
H6B H 1.0325 0.6172 0.0529 0.084 Uiso 1 1 calc R . .
H6C H 1.0070 0.7549 0.0127 0.084 Uiso 1 1 calc R . .
C7 C 1.0217(4) 0.7721(3) 0.2031(3) 0.0394(10) Uani 1 1 d . . .
C8 C 1.1514(4) 0.7908(4) 0.1676(4) 0.0631(14) Uani 1 1 d . . .
H8A H 1.2018 0.8186 0.2160 0.095 Uiso 1 1 calc R . .
H8B H 1.1474 0.8529 0.1179 0.095 Uiso 1 1 calc R . .
H8C H 1.1888 0.7130 0.1459 0.095 Uiso 1 1 calc R . .
C9 C 1.0614(4) 0.8316(5) 0.3558(4) 0.0718(17) Uani 1 1 d . . .
H9A H 1.0232 0.9078 0.3812 0.086 Uiso 1 1 calc R . .
H9B H 1.1428 0.8501 0.3292 0.086 Uiso 1 1 calc R . .
C10 C 1.0796(5) 0.7317(8) 0.4305(4) 0.100(3) Uani 1 1 d . . .
H10A H 1.1125 0.7685 0.4841 0.120 Uiso 1 1 calc R . .
H10B H 0.9980 0.7012 0.4473 0.120 Uiso 1 1 calc R . .
C11 C 1.1669(5) 0.6232(6) 0.4046(4) 0.0787(19) Uani 1 1 d . . .
H11A H 1.1687 0.5585 0.4534 0.094 Uiso 1 1 calc R . .
H11B H 1.1374 0.5878 0.3492 0.094 Uiso 1 1 calc R . .
C12 C 1.3795(6) 0.5664(4) 0.3708(3) 0.0752(17) Uani 1 1 d . . .
H12A H 1.4607 0.5997 0.3615 0.113 Uiso 1 1 calc R . .
H12B H 1.3563 0.5264 0.3163 0.113 Uiso 1 1 calc R . .
H12C H 1.3832 0.5062 0.4216 0.113 Uiso 1 1 calc R . .
C13 C 1.9166(4) 1.0661(4) 0.1266(3) 0.0600(14) Uani 1 1 d . . .
H13A H 1.9963 1.1035 0.1258 0.090 Uiso 1 1 calc R . .
H13B H 1.9221 0.9948 0.0885 0.090 Uiso 1 1 calc R . .
H13C H 1.8956 1.0395 0.1885 0.090 Uiso 1 1 calc R . .
C14 C 1.7016(4) 1.1047(4) 0.0921(3) 0.0481(11) Uani 1 1 d . . .
H14A H 1.6752 1.0824 0.1543 0.058 Uiso 1 1 calc R . .
H14B H 1.7064 1.0295 0.0569 0.058 Uiso 1 1 calc R . .
C15 C 1.6079(4) 1.2003(5) 0.0498(3) 0.0566(13) Uani 1 1 d . . .
H15A H 1.5282 1.1621 0.0442 0.068 Uiso 1 1 calc R . .
H15B H 1.6372 1.2228 -0.0117 0.068 Uiso 1 1 calc R . .
C16 C 1.5846(4) 1.3180(4) 0.1015(3) 0.0522(13) Uani 1 1 d . . .
H16A H 1.6648 1.3515 0.1146 0.063 Uiso 1 1 calc R . .
H16B H 1.5360 1.3802 0.0637 0.063 Uiso 1 1 calc R . .
C17 C 1.5693(4) 1.2861(3) 0.2665(3) 0.0349(9) Uani 1 1 d . . .
C18 C 1.7068(4) 1.3022(4) 0.2837(3) 0.0560(13) Uani 1 1 d . . .
H18A H 1.7490 1.3206 0.2264 0.084 Uiso 1 1 calc R . .
H18B H 1.7450 1.2263 0.3117 0.084 Uiso 1 1 calc R . .
H18C H 1.7140 1.3702 0.3239 0.084 Uiso 1 1 calc R . .
C19 C 1.4852(4) 1.2564(4) 0.3459(3) 0.0387(10) Uani 1 1 d . . .
C20 C 1.5407(5) 1.2457(5) 0.4408(3) 0.0677(16) Uani 1 1 d . . .
H20A H 1.4759 1.2268 0.4850 0.102 Uiso 1 1 calc R . .
H20B H 1.5746 1.3237 0.4545 0.102 Uiso 1 1 calc R . .
H20C H 1.6069 1.1798 0.4432 0.102 Uiso 1 1 calc R . .
C21 C 1.2834(4) 1.1986(5) 0.4012(3) 0.0525(12) Uani 1 1 d . . .
H21A H 1.2595 1.2686 0.4394 0.063 Uiso 1 1 calc R . .
H21B H 1.3266 1.1332 0.4395 0.063 Uiso 1 1 calc R . .
C22 C 1.1659(5) 1.1494(4) 0.3627(3) 0.0557(13) Uani 1 1 d . . .
H22A H 1.1908 1.0952 0.3129 0.067 Uiso 1 1 calc R . .
H22B H 1.1268 1.0984 0.4103 0.067 Uiso 1 1 calc R . .
C23 C 1.0694(4) 1.2481(5) 0.3276(3) 0.0555(13) Uani 1 1 d . . .
H23A H 0.9958 1.2085 0.3070 0.067 Uiso 1 1 calc R . .
H23B H 1.0428 1.3027 0.3768 0.067 Uiso 1 1 calc R . .
C24 C 1.0233(4) 1.4049(4) 0.2111(3) 0.0580(13) Uani 1 1 d . . .
H24A H 1.0590 1.4531 0.1613 0.087 Uiso 1 1 calc R . .
H24B H 0.9878 1.4605 0.2562 0.087 Uiso 1 1 calc R . .
H24C H 0.9583 1.3568 0.1881 0.087 Uiso 1 1 calc R . .

loop_
_atom_site_aniso_label
_atom_site_aniso_U_11
_atom_site_aniso_U_22
_atom_site_aniso_U_33
_atom_site_aniso_U_23
_atom_site_aniso_U_13
_atom_site_aniso_U_12
Fe1 0.0318(3) 0.0349(3) 0.0276(3) 0.0002(2) -0.0017(2) -0.0021(2)
Fe2 0.0276(3) 0.0341(3) 0.0261(3) -0.0039(2) -0.0006(2) -0.0021(2)
Cl3 0.0349(5) 0.0366(5) 0.0475(6) 0.0041(4) 0.0002(5) 0.0001(4)
Cl4 0.0469(6) 0.0396(5) 0.0405(6) -0.0106(4) -0.0007(5) -0.0080(5)
Cl5 0.0677(8) 0.0383(5) 0.0353(6) 0.0052(4) -0.0074(5) -0.0068(5)
Cl6 0.0474(6) 0.0397(6) 0.0519(7) -0.0112(5) -0.0010(5) 0.0023(5)
O1 0.0357(16) 0.0495(17) 0.0501(18) -0.0037(14) -0.0088(14) 0.0025(14)
O2 0.0469(19) 0.0487(18) 0.057(2) -0.0051(15) -0.0072(15) -0.0086(16)
O3 0.0329(16) 0.0417(16) 0.0517(18) 0.0069(14) 0.0058(13) -0.0003(13)
O4 0.0352(16) 0.0501(17) 0.0463(18) -0.0021(14) 0.0147(13) -0.0025(14)
N1 0.038(2) 0.0405(19) 0.0320(19) 0.0008(15) -0.0024(16) -0.0071(16)
N2 0.0318(19) 0.041(2) 0.053(2) -0.0103(17) -0.0046(17) -0.0004(16)
N3 0.0279(18) 0.0417(19) 0.037(2) 0.0007(15) 0.0026(15) 0.0021(15)
N4 0.045(2) 0.0376(18) 0.0258(18) -0.0062(14) 0.0036(16) 0.0041(16)
C1 0.041(3) 0.061(3) 0.082(4) -0.015(3) -0.013(3) 0.011(2)
C2 0.044(3) 0.065(3) 0.057(3) -0.003(2) -0.021(2) -0.005(2)
C3 0.047(3) 0.059(3) 0.047(3) -0.002(2) -0.012(2) -0.018(2)
C4 0.056(3) 0.074(3) 0.034(3) -0.003(2) -0.010(2) -0.017(3)
C5 0.044(3) 0.029(2) 0.034(2) 0.0091(17) 0.001(2) 0.0035(19)
C6 0.059(3) 0.073(3) 0.034(3) 0.007(2) 0.011(2) 0.012(3)
C7 0.033(2) 0.026(2) 0.059(3) -0.002(2) 0.005(2) 0.0010(18)
C8 0.035(3) 0.052(3) 0.102(4) -0.013(3) 0.022(3) -0.009(2)
C9 0.034(3) 0.086(4) 0.099(4) -0.057(3) -0.016(3) 0.006(3)
C10 0.043(3) 0.223(9) 0.039(3) -0.019(4) -0.003(3) -0.040(4)
C11 0.075(4) 0.099(4) 0.064(4) 0.043(3) -0.038(3) -0.044(4)
C12 0.115(5) 0.054(3) 0.055(3) -0.009(3) -0.012(3) 0.017(3)
C13 0.059(3) 0.055(3) 0.062(3) 0.013(2) 0.004(3) 0.013(3)
C14 0.049(3) 0.052(3) 0.046(3) -0.018(2) 0.016(2) -0.016(2)
C15 0.031(2) 0.112(4) 0.028(2) -0.003(3) 0.0098(19) -0.010(3)
C16 0.031(2) 0.070(3) 0.052(3) 0.019(3) 0.005(2) 0.010(2)
C17 0.029(2) 0.029(2) 0.046(3) -0.0108(18) -0.0044(19) 0.0061(17)
C18 0.040(3) 0.045(3) 0.083(4) -0.009(2) -0.021(2) 0.000(2)
C19 0.038(2) 0.041(2) 0.037(2) -0.0165(18) -0.007(2) 0.0150(19)
C20 0.068(3) 0.099(4) 0.034(3) -0.023(3) -0.019(2) 0.030(3)
C21 0.059(3) 0.065(3) 0.031(2) 0.005(2) 0.005(2) 0.001(3)
C22 0.071(3) 0.053(3) 0.044(3) 0.006(2) 0.024(2) -0.018(3)
C23 0.047(3) 0.075(3) 0.046(3) -0.003(2) 0.015(2) -0.012(3)
C24 0.037(3) 0.065(3) 0.070(3) 0.005(3) 0.006(2) 0.007(2)

loop_
_atom_type_symbol
_atom_type_description
_atom_type_scat_dispersion_real
_atom_type_scat_dispersion_imag
_atom_type_scat_source
C C 0.0033 0.0016 'International Tables Vol C Tables 4.2.6.8 and 6.1.1.4'
H H 0.0000 0.0000 'International Tables Vol C Tables 4.2.6.8 and 6.1.1.4'
N N 0.0061 0.0033 'International Tables Vol C Tables 4.2.6.8 and 6.1.1.4'
O O 0.0106 0.0060 'International Tables Vol C Tables 4.2.6.8 and 6.1.1.4'
Cl Cl 0.1484 0.1585 'International Tables Vol C Tables 4.2.6.8 and 6.1.1.4'
Fe Fe 0.3463 0.8444 'International Tables Vol C Tables 4.2.6.8 and 6.1.1.4'

loop_
_geom_angle_atom_site_label_1
_geom_angle_atom_site_label_2
_geom_angle_atom_site_label_3
_geom_angle
_geom_angle_site_symmetry_1
_geom_angle_site_symmetry_3
_geom_angle_publ_flag
N1 Fe1 N2 74.89(13) . . ?
N1 Fe1 O1 87.09(11) . . ?
N2 Fe1 O1 152.90(12) . . ?
N1 Fe1 Cl5 107.36(9) . . ?
N2 Fe1 Cl5 105.54(9) . . ?
O1 Fe1 Cl5 99.01(8) . . ?
N1 Fe1 Cl6 135.30(9) . . ?
N2 Fe1 Cl6 89.04(10) . . ?
O1 Fe1 Cl6 89.86(8) . . ?
Cl5 Fe1 Cl6 117.15(4) . . ?
N4 Fe2 N3 75.38(13) . . ?
N4 Fe2 O4 84.87(12) . . ?
N3 Fe2 O4 152.96(12) . . ?
N4 Fe2 Cl4 113.50(9) . . ?
N3 Fe2 Cl4 106.50(9) . . ?
O4 Fe2 Cl4 98.18(8) . . ?
N4 Fe2 Cl3 130.25(9) . . ?
N3 Fe2 Cl3 88.73(9) . . ?
O4 Fe2 Cl3 90.20(8) . . ?
Cl4 Fe2 Cl3 116.20(4) . . ?
C2 O1 C1 109.8(3) . . ?
C2 O1 Fe1 124.3(2) . . ?
C1 O1 Fe1 125.9(2) . . ?
C12 O2 C11 113.1(4) . . ?
C14 O3 C13 111.8(3) . . ?
C23 O4 C24 110.4(3) . . ?
C23 O4 Fe2 124.3(2) . . ?
C24 O4 Fe2 124.1(2) . . ?
C5 N1 C4 119.3(4) . . ?
C5 N1 Fe1 117.2(3) . . ?
C4 N1 Fe1 123.4(3) . . ?
C7 N2 C9 121.6(4) . . ?
C7 N2 Fe1 116.0(3) . . ?
C9 N2 Fe1 121.7(3) . . ?
C17 N3 C16 123.0(3) . . ?
C17 N3 Fe2 115.5(3) . . ?
C16 N3 Fe2 121.4(2) . . ?
C19 N4 C21 120.4(3) . . ?
C19 N4 Fe2 115.9(3) . . ?
C21 N4 Fe2 123.6(3) . . ?
O1 C2 C3 111.2(3) . . ?
C2 C3 C4 115.6(4) . . ?
N1 C4 C3 112.8(3) . . ?
N1 C5 C6 125.2(4) . . ?
N1 C5 C7 116.6(4) . . ?
C6 C5 C7 118.2(4) . . ?
N2 C7 C8 126.7(4) . . ?
N2 C7 C5 114.5(4) . . ?
C8 C7 C5 118.7(4) . . ?
N2 C9 C10 110.2(4) . . ?
C11 C10 C9 113.8(4) . . ?
O2 C11 C10 109.2(5) . . ?
O3 C14 C15 109.0(4) . . ?
C14 C15 C16 115.3(3) . . ?
N3 C16 C15 111.2(4) . . ?
N3 C17 C19 115.2(3) . . ?
N3 C17 C18 125.9(4) . . ?
C19 C17 C18 118.9(4) . . ?
N4 C19 C17 116.9(3) . . ?
N4 C19 C20 124.5(4) . . ?
C17 C19 C20 118.6(4) . . ?
N4 C21 C22 111.7(3) . . ?
C23 C22 C21 115.1(4) . . ?
O4 C23 C22 110.5(4) . . ?

loop_
_geom_bond_atom_site_label_1
_geom_bond_atom_site_label_2
_geom_bond_distance
_geom_bond_site_symmetry_2
_geom_bond_publ_flag
Fe1 N1 2.124(3) . ?
Fe1 N2 2.174(3) . ?
Fe1 O1 2.220(3) . ?
Fe1 Cl5 2.2793(11) . ?
Fe1 Cl6 2.3541(11) . ?
Fe2 N4 2.115(3) . ?
Fe2 N3 2.159(3) . ?
Fe2 O4 2.236(3) . ?
Fe2 Cl4 2.2777(11) . ?
Fe2 Cl3 2.3541(10) . ?
O1 C2 1.430(5) . ?
O1 C1 1.440(5) . ?
O2 C12 1.402(5) . ?
O2 C11 1.408(6) . ?
O3 C14 1.415(5) . ?
O3 C13 1.420(4) . ?
O4 C23 1.438(5) . ?
O4 C24 1.441(5) . ?
N1 C5 1.267(5) . ?
N1 C4 1.483(5) . ?
N2 C7 1.275(5) . ?
N2 C9 1.462(5) . ?
N3 C17 1.282(5) . ?
N3 C16 1.469(5) . ?
N4 C19 1.283(5) . ?
N4 C21 1.466(5) . ?
C2 C3 1.487(6) . ?
C3 C4 1.506(6) . ?
C5 C6 1.500(6) . ?
C5 C7 1.513(6) . ?
C7 C8 1.486(6) . ?
C9 C10 1.497(8) . ?
C10 C11 1.492(8) . ?
C14 C15 1.494(6) . ?
C15 C16 1.498(6) . ?
C17 C19 1.486(6) . ?
C17 C18 1.505(5) . ?
C19 C20 1.506(5) . ?
C21 C22 1.510(6) . ?
C22 C23 1.498(6) . ?
